data_7206056
loop_
_publ_author_name
'Wei, Zengbin'
'Wei, Xilian'
'Wang, Xiuhong'
'Wang, Zhongni'
'Liu, Jie'

_publ_section_title
;
 Ionic liquid crystals of quaternary ammonium salts with a
 2-hydroxypropoxy insertion group
;
_journal_issue 19
_journal_name_full 'Journal of Materials Chemistry'
_journal_page_first 6875
_journal_paper_doi 10.1039/c1jm10236b
_journal_volume 21
_journal_year 2011
_chemical_absolute_configuration s
_chemical_formula_sum 'C22 H48 Br N O2'
_chemical_formula_weight 438.52
_chemical_name_systematic
;
?
;
_space_group_IT_number 4
_symmetry_cell_setting monoclinic
_symmetry_space_group_name_Hall 'P 2yb'
_symmetry_space_group_name_H-M 'P 1 21 1'
_atom_sites_solution_hydrogens geom
_atom_sites_solution_primary direct
_atom_sites_solution_secondary difmap
_audit_creation_method SHELXL-97
_cell_angle_alpha 90.00
_cell_angle_beta 90.5920(10)
_cell_angle_gamma 90.00
_cell_formula_units_Z 2
_cell_length_a 5.9075(10)
_cell_length_b 7.3979(13)
_cell_length_c 28.899(3)
_cell_measurement_reflns_used 1037
_cell_measurement_temperature 298(2)
_cell_measurement_theta_max 25.19
_cell_measurement_theta_min 2.82
_cell_volume 1262.9(3)
_computing_cell_refinement 'Bruker SMART'
_computing_data_collection 'Bruker SMART'
_computing_data_reduction 'Bruker SHELXTL'
_computing_molecular_graphics 'Bruker SHELXTL'
_computing_publication_material 'Bruker SHELXTL'
_computing_structure_refinement 'SHELXL-97 (Sheldrick, 1997)'
_computing_structure_solution 'SHELXS-97 (Sheldrick, 1990)'
_diffrn_ambient_temperature 298(2)
_diffrn_measured_fraction_theta_full 0.993
_diffrn_measured_fraction_theta_max 0.993
_diffrn_measurement_device_type 'CCD area detector'
_diffrn_measurement_method 'phi and omega scans'
_diffrn_radiation_monochromator graphite
_diffrn_radiation_source 'fine-focus sealed tube'
_diffrn_radiation_type MoK\a
_diffrn_radiation_wavelength 0.71073
_diffrn_reflns_av_R_equivalents 0.0654
_diffrn_reflns_av_sigmaI/netI 0.1371
_diffrn_reflns_limit_h_max 4
_diffrn_reflns_limit_h_min -7
_diffrn_reflns_limit_k_max 8
_diffrn_reflns_limit_k_min -8
_diffrn_reflns_limit_l_max 34
_diffrn_reflns_limit_l_min -28
_diffrn_reflns_number 6617
_diffrn_reflns_theta_full 25.01
_diffrn_reflns_theta_max 25.01
_diffrn_reflns_theta_min 1.41
_exptl_absorpt_coefficient_mu 1.642
_exptl_absorpt_correction_T_max 0.9079
_exptl_absorpt_correction_T_min 0.7243
_exptl_absorpt_correction_type multi-scan
_exptl_absorpt_process_details sadabs
_exptl_crystal_density_diffrn 1.153
_exptl_crystal_density_method 'not measured'
_exptl_crystal_F_000 476
_exptl_crystal_size_max 0.21
_exptl_crystal_size_mid 0.15
_exptl_crystal_size_min 0.06
_refine_diff_density_max 0.595
_refine_diff_density_min -0.322
_refine_diff_density_rms 0.058
_refine_ls_abs_structure_details 'Flack H D (1983), Acta Cryst. A39, 876-881'
_refine_ls_abs_structure_Flack 0.02(3)
_refine_ls_extinction_method none
_refine_ls_goodness_of_fit_ref 0.995
_refine_ls_hydrogen_treatment constr
_refine_ls_matrix_type full
_refine_ls_number_parameters 240
_refine_ls_number_reflns 4120
_refine_ls_number_restraints 1
_refine_ls_restrained_S_all 0.995
_refine_ls_R_factor_all 0.1723
_refine_ls_R_factor_gt 0.0692
_refine_ls_shift/su_max 0.001
_refine_ls_shift/su_mean 0.000
_refine_ls_structure_factor_coef Fsqd
_refine_ls_weighting_details 'calc w=1/[\s^2^(Fo^2^)+(0.0341P)^2^+0.0000P] where P=(Fo^2^+2Fc^2^)/3'
_refine_ls_weighting_scheme calc
_refine_ls_wR_factor_gt 0.1202
_refine_ls_wR_factor_ref 0.1386
_reflns_number_gt 1613
_reflns_number_total 4120
_reflns_threshold_expression >2sigma(I)
_cod_data_source_file c1jm10236b.txt
_cod_data_source_block 090314a
_cod_depositor_comments
;
The following automatic conversions were performed:
'_symmetry_cell_setting' value 'Monoclinic' changed to 'monoclinic'
according to '/home/saulius/struct/CIF-dictionaries/cif_core.dic'
dictionary named 'cif_core.dic' version 2.4.1 from 2010-06-29.

Automatic conversion script
Id: cif_fix_enum 1555 2011-01-17 13:19:09Z saulius 
;
_cod_original_sg_symbol_H-M P2(1)
_cod_database_code 7206056

loop_
_symmetry_equiv_pos_as_xyz
'x, y, z'
'-x, y+1/2, -z'

loop_
_atom_site_label
_atom_site_type_symbol
_atom_site_fract_x
_atom_site_fract_y
_atom_site_fract_z
_atom_site_U_iso_or_equiv
_atom_site_adp_type
_atom_site_occupancy
_atom_site_symmetry_multiplicity
_atom_site_calc_flag
_atom_site_refinement_flags
_atom_site_disorder_assembly
_atom_site_disorder_group
Br1 Br 0.68627(13) 0.3025(4) 0.93038(3) 0.0905(4) Uani 1 1 d . . .
N1 N 0.9258(10) 0.289(2) 0.0709(2) 0.064(2) Uani 1 1 d . . .
O1 O 0.9655(8) 0.299(2) 0.21668(18) 0.1043(19) Uani 1 1 d . . .
O2 O 1.3472(10) 0.4322(9) 0.1249(2) 0.092(2) Uani 1 1 d . . .
H2 H 1.3427 0.5269 0.1102 0.110 Uiso 1 1 calc R . .
C20 C 1.0060(14) 0.260(3) 0.1193(3) 0.094(6) Uani 1 1 d . . .
H20A H 0.8736 0.2311 0.1375 0.113 Uiso 1 1 calc R . .
H20B H 1.0998 0.1521 0.1192 0.113 Uiso 1 1 calc R . .
C21 C 1.1331(16) 0.3994(15) 0.1450(3) 0.085(3) Uani 1 1 d . . .
H21A H 1.0452 0.5115 0.1465 0.102 Uiso 1 1 calc R . .
C22 C 1.1737(14) 0.322(4) 0.1937(3) 0.109(4) Uani 1 1 d . . .
H22A H 1.2506 0.2066 0.1915 0.131 Uiso 1 1 calc R . .
H22B H 1.2699 0.4036 0.2114 0.131 Uiso 1 1 calc R . .
C17 C 1.1172(10) 0.308(3) 0.0383(2) 0.073(2) Uani 1 1 d . . .
H17A H 1.0606 0.3465 0.0087 0.109 Uiso 1 1 calc R . .
H17B H 1.1924 0.1937 0.0351 0.109 Uiso 1 1 calc R . .
H17C H 1.2223 0.3961 0.0501 0.109 Uiso 1 1 calc R . .
C18 C 0.801(2) 0.454(3) 0.0636(4) 0.096(6) Uani 1 1 d . . .
H18A H 0.8946 0.5557 0.0719 0.143 Uiso 1 1 calc R . .
H18B H 0.6682 0.4538 0.0825 0.143 Uiso 1 1 calc R . .
H18C H 0.7571 0.4636 0.0316 0.143 Uiso 1 1 calc R . .
C19 C 0.770(2) 0.138(2) 0.0604(5) 0.096(6) Uani 1 1 d . . .
H19A H 0.6728 0.1179 0.0863 0.144 Uiso 1 1 calc R . .
H19B H 0.8556 0.0306 0.0543 0.144 Uiso 1 1 calc R . .
H19C H 0.6793 0.1677 0.0336 0.144 Uiso 1 1 calc R . .
C1 C 0.9807(14) 0.338(3) 0.2631(3) 0.109(6) Uani 1 1 d . . .
H1A H 1.0208 0.4646 0.2666 0.130 Uiso 1 1 calc R . .
H1B H 1.1024 0.2670 0.2766 0.130 Uiso 1 1 calc R . .
C2 C 0.7734(13) 0.303(3) 0.2890(3) 0.097(3) Uani 1 1 d . . .
H2A H 0.6507 0.3646 0.2728 0.116 Uiso 1 1 calc R . .
H2B H 0.7429 0.1749 0.2869 0.116 Uiso 1 1 calc R . .
C3 C 0.7603(15) 0.353(2) 0.3367(3) 0.110(7) Uani 1 1 d . . .
H3A H 0.7747 0.4835 0.3382 0.132 Uiso 1 1 calc R . .
H3B H 0.8930 0.3031 0.3521 0.132 Uiso 1 1 calc R . .
C4 C 0.5637(12) 0.303(3) 0.3646(2) 0.089(3) Uani 1 1 d . . .
H4A H 0.4306 0.3505 0.3488 0.107 Uiso 1 1 calc R . .
H4B H 0.5519 0.1727 0.3639 0.107 Uiso 1 1 calc R . .
C5 C 0.5487(15) 0.359(2) 0.4131(3) 0.105(6) Uani 1 1 d . . .
H5A H 0.6816 0.3108 0.4289 0.126 Uiso 1 1 calc R . .
H5B H 0.5625 0.4893 0.4138 0.126 Uiso 1 1 calc R . .
C6 C 0.3547(12) 0.312(3) 0.4413(3) 0.086(3) Uani 1 1 d . . .
H6A H 0.2224 0.3622 0.4257 0.103 Uiso 1 1 calc R . .
H6B H 0.3393 0.1820 0.4400 0.103 Uiso 1 1 calc R . .
C7 C 0.3384(13) 0.3623(17) 0.4889(3) 0.097(5) Uani 1 1 d . . .
H7A H 0.3497 0.4930 0.4903 0.117 Uiso 1 1 calc R . .
H7B H 0.4719 0.3147 0.5045 0.117 Uiso 1 1 calc R . .
C8 C 0.1433(12) 0.311(3) 0.5169(3) 0.085(3) Uani 1 1 d . . .
H8A H 0.0101 0.3581 0.5011 0.102 Uiso 1 1 calc R . .
H8B H 0.1324 0.1802 0.5154 0.102 Uiso 1 1 calc R . .
C9 C 0.1241(14) 0.360(2) 0.5649(3) 0.108(7) Uani 1 1 d . . .
H9A H 0.1350 0.4911 0.5662 0.130 Uiso 1 1 calc R . .
H9B H 0.2579 0.3135 0.5805 0.130 Uiso 1 1 calc R . .
C10 C -0.0683(12) 0.310(3) 0.5932(2) 0.087(3) Uani 1 1 d . . .
H10A H -0.2014 0.3572 0.5774 0.104 Uiso 1 1 calc R . .
H10B H -0.0791 0.1794 0.5915 0.104 Uiso 1 1 calc R . .
C11 C -0.0928(14) 0.356(2) 0.6405(3) 0.112(7) Uani 1 1 d . . .
H11A H -0.0797 0.4861 0.6421 0.134 Uiso 1 1 calc R . .
H11B H 0.0398 0.3073 0.6562 0.134 Uiso 1 1 calc R . .
C12 C -0.2842(13) 0.308(3) 0.6690(2) 0.094(3) Uani 1 1 d . . .
H12A H -0.4156 0.3584 0.6532 0.112 Uiso 1 1 calc R . .
H12B H -0.2986 0.1780 0.6665 0.112 Uiso 1 1 calc R . .
C13 C -0.3145(15) 0.348(3) 0.7166(3) 0.118(7) Uani 1 1 d . . .
H13A H -0.1882 0.2916 0.7327 0.141 Uiso 1 1 calc R . .
H13B H -0.2922 0.4774 0.7195 0.141 Uiso 1 1 calc R . .
C14 C -0.5072(14) 0.308(3) 0.7429(3) 0.114(4) Uani 1 1 d . . .
H14A H -0.6275 0.3801 0.7293 0.137 Uiso 1 1 calc R . .
H14B H -0.5437 0.1832 0.7352 0.137 Uiso 1 1 calc R . .
C15 C -0.5374(15) 0.320(4) 0.7897(3) 0.131(5) Uani 1 1 d . . .
H15A H -0.4388 0.4187 0.7992 0.157 Uiso 1 1 calc R . .
H15B H -0.4676 0.2115 0.8020 0.157 Uiso 1 1 calc R . .
C16 C -0.7286(16) 0.343(3) 0.8161(3) 0.145(8) Uani 1 1 d . . .
H16A H -0.8599 0.3088 0.7984 0.217 Uiso 1 1 calc R . .
H16B H -0.7412 0.4674 0.8252 0.217 Uiso 1 1 calc R . .
H16C H -0.7176 0.2685 0.8433 0.217 Uiso 1 1 calc R . .

loop_
_atom_site_aniso_label
_atom_site_aniso_U_11
_atom_site_aniso_U_22
_atom_site_aniso_U_33
_atom_site_aniso_U_23
_atom_site_aniso_U_13
_atom_site_aniso_U_12
Br1 0.0827(6) 0.0885(6) 0.0998(7) 0.0009(15) -0.0218(4) -0.0008(14)
N1 0.047(4) 0.086(7) 0.060(5) -0.009(9) -0.003(3) 0.014(9)
O1 0.076(4) 0.181(6) 0.056(4) -0.005(11) 0.003(3) -0.006(11)
O2 0.062(4) 0.125(5) 0.088(5) 0.009(4) 0.002(3) -0.007(4)
C20 0.068(6) 0.154(19) 0.061(7) 0.004(9) 0.015(5) -0.017(8)
C21 0.064(7) 0.125(9) 0.067(8) -0.016(7) 0.008(5) -0.005(6)
C22 0.081(6) 0.186(12) 0.060(6) 0.001(14) -0.003(4) 0.000(14)
C17 0.054(4) 0.099(6) 0.065(5) 0.024(12) 0.010(4) -0.020(11)
C18 0.079(11) 0.123(17) 0.084(12) 0.001(11) -0.013(8) 0.001(10)
C19 0.074(10) 0.084(13) 0.129(14) 0.008(10) 0.016(9) -0.055(9)
C1 0.085(6) 0.174(18) 0.066(6) -0.017(10) -0.002(5) -0.015(10)
C2 0.086(6) 0.145(8) 0.058(6) -0.003(15) -0.005(4) -0.015(17)
C3 0.097(7) 0.17(2) 0.065(7) -0.006(8) -0.005(5) 0.003(8)
C4 0.089(6) 0.114(7) 0.065(6) -0.012(16) 0.004(4) -0.011(16)
C5 0.096(7) 0.155(19) 0.064(7) -0.001(8) -0.010(5) -0.010(8)
C6 0.094(6) 0.111(8) 0.052(5) -0.002(14) -0.005(4) 0.000(15)
C7 0.092(7) 0.143(17) 0.057(7) -0.012(7) -0.012(5) 0.003(7)
C8 0.084(6) 0.109(8) 0.063(6) -0.022(13) 0.001(4) 0.004(13)
C9 0.097(7) 0.16(2) 0.062(7) -0.019(8) -0.014(5) 0.002(8)
C10 0.090(6) 0.122(8) 0.048(5) -0.024(13) -0.008(4) 0.011(16)
C11 0.096(7) 0.17(2) 0.067(7) -0.015(9) -0.016(5) 0.002(8)
C12 0.095(6) 0.132(8) 0.054(6) -0.011(14) -0.004(4) 0.024(16)
C13 0.096(7) 0.19(2) 0.066(7) -0.004(10) -0.004(5) -0.014(10)
C14 0.103(7) 0.181(11) 0.058(6) -0.018(18) 0.000(5) 0.03(2)
C15 0.106(8) 0.209(14) 0.078(7) -0.027(17) -0.006(6) -0.009(18)
C16 0.105(8) 0.22(2) 0.106(8) -0.059(13) 0.014(6) 0.054(13)

loop_
_atom_type_symbol
_atom_type_description
_atom_type_scat_dispersion_real
_atom_type_scat_dispersion_imag
_atom_type_scat_source
C C 0.0033 0.0016 'International Tables Vol C Tables 4.2.6.8 and 6.1.1.4'
H H 0.0000 0.0000 'International Tables Vol C Tables 4.2.6.8 and 6.1.1.4'
O O 0.0106 0.0060 'International Tables Vol C Tables 4.2.6.8 and 6.1.1.4'
N N 0.0061 0.0033 'International Tables Vol C Tables 4.2.6.8 and 6.1.1.4'
Br Br -0.2901 2.4595 'International Tables Vol C Tables 4.2.6.8 and 6.1.1.4'

loop_
_geom_angle_atom_site_label_1
_geom_angle_atom_site_label_2
_geom_angle_atom_site_label_3
_geom_angle
_geom_angle_site_symmetry_1
_geom_angle_site_symmetry_3
_geom_angle_publ_flag
C18 N1 C19 107.1(6) . . ?
C18 N1 C17 102.7(14) . . ?
C19 N1 C17 114.8(13) . . ?
C18 N1 C20 114.7(12) . . ?
C19 N1 C20 105.9(13) . . ?
C17 N1 C20 111.9(5) . . ?
C1 O1 C22 112.6(7) . . ?
C21 O2 H2 109.5 . . ?
C21 C20 N1 121.7(14) . . ?
C21 C20 H20A 106.9 . . ?
N1 C20 H20A 106.9 . . ?
C21 C20 H20B 106.9 . . ?
N1 C20 H20B 106.9 . . ?
H20A C20 H20B 106.7 . . ?
O2 C21 C20 111.6(8) . . ?
O2 C21 C22 107.8(7) . . ?
C20 C21 C22 105.9(12) . . ?
O2 C21 H21A 110.5 . . ?
C20 C21 H21A 110.5 . . ?
C22 C21 H21A 110.5 . . ?
O1 C22 C21 110.3(8) . . ?
O1 C22 H22A 109.6 . . ?
C21 C22 H22A 109.6 . . ?
O1 C22 H22B 109.6 . . ?
C21 C22 H22B 109.6 . . ?
H22A C22 H22B 108.1 . . ?
N1 C17 H17A 109.5 . . ?
N1 C17 H17B 109.5 . . ?
H17A C17 H17B 109.5 . . ?
N1 C17 H17C 109.5 . . ?
H17A C17 H17C 109.5 . . ?
H17B C17 H17C 109.5 . . ?
N1 C18 H18A 109.5 . . ?
N1 C18 H18B 109.5 . . ?
H18A C18 H18B 109.5 . . ?
N1 C18 H18C 109.5 . . ?
H18A C18 H18C 109.5 . . ?
H18B C18 H18C 109.5 . . ?
N1 C19 H19A 109.5 . . ?
N1 C19 H19B 109.5 . . ?
H19A C19 H19B 109.5 . . ?
N1 C19 H19C 109.5 . . ?
H19A C19 H19C 109.5 . . ?
H19B C19 H19C 109.5 . . ?
O1 C1 C2 114.5(9) . . ?
O1 C1 H1A 108.6 . . ?
C2 C1 H1A 108.6 . . ?
O1 C1 H1B 108.6 . . ?
C2 C1 H1B 108.6 . . ?
H1A C1 H1B 107.6 . . ?
C3 C2 C1 120.1(11) . . ?
C3 C2 H2A 107.3 . . ?
C1 C2 H2A 107.3 . . ?
C3 C2 H2B 107.3 . . ?
C1 C2 H2B 107.3 . . ?
H2A C2 H2B 106.9 . . ?
C2 C3 C4 121.1(11) . . ?
C2 C3 H3A 107.0 . . ?
C4 C3 H3A 107.0 . . ?
C2 C3 H3B 107.0 . . ?
C4 C3 H3B 107.0 . . ?
H3A C3 H3B 106.8 . . ?
C5 C4 C3 120.9(11) . . ?
C5 C4 H4A 107.1 . . ?
C3 C4 H4A 107.1 . . ?
C5 C4 H4B 107.1 . . ?
C3 C4 H4B 107.1 . . ?
H4A C4 H4B 106.8 . . ?
C6 C5 C4 121.8(10) . . ?
C6 C5 H5A 106.9 . . ?
C4 C5 H5A 106.9 . . ?
C6 C5 H5B 106.9 . . ?
C4 C5 H5B 106.9 . . ?
H5A C5 H5B 106.7 . . ?
C7 C6 C5 122.7(11) . . ?
C7 C6 H6A 106.7 . . ?
C5 C6 H6A 106.7 . . ?
C7 C6 H6B 106.7 . . ?
C5 C6 H6B 106.7 . . ?
H6A C6 H6B 106.6 . . ?
C6 C7 C8 121.7(9) . . ?
C6 C7 H7A 106.9 . . ?
C8 C7 H7A 106.9 . . ?
C6 C7 H7B 106.9 . . ?
C8 C7 H7B 106.9 . . ?
H7A C7 H7B 106.7 . . ?
C9 C8 C7 122.4(11) . . ?
C9 C8 H8A 106.7 . . ?
C7 C8 H8A 106.7 . . ?
C9 C8 H8B 106.7 . . ?
C7 C8 H8B 106.7 . . ?
H8A C8 H8B 106.6 . . ?
C8 C9 C10 123.1(10) . . ?
C8 C9 H9A 106.6 . . ?
C10 C9 H9A 106.6 . . ?
C8 C9 H9B 106.6 . . ?
C10 C9 H9B 106.6 . . ?
H9A C9 H9B 106.5 . . ?
C11 C10 C9 124.7(11) . . ?
C11 C10 H10A 106.2 . . ?
C9 C10 H10A 106.2 . . ?
C11 C10 H10B 106.2 . . ?
C9 C10 H10B 106.2 . . ?
H10A C10 H10B 106.3 . . ?
C10 C11 C12 125.4(11) . . ?
C10 C11 H11A 106.0 . . ?
C12 C11 H11A 106.0 . . ?
C10 C11 H11B 106.0 . . ?
C12 C11 H11B 106.0 . . ?
H11A C11 H11B 106.3 . . ?
C13 C12 C11 127.4(12) . . ?
C13 C12 H12A 105.4 . . ?
C11 C12 H12A 105.4 . . ?
C13 C12 H12B 105.4 . . ?
C11 C12 H12B 105.4 . . ?
H12A C12 H12B 106.0 . . ?
C14 C13 C12 126.2(12) . . ?
C14 C13 H13A 105.8 . . ?
C12 C13 H13A 105.8 . . ?
C14 C13 H13B 105.8 . . ?
C12 C13 H13B 105.8 . . ?
H13A C13 H13B 106.2 . . ?
C15 C14 C13 129.3(12) . . ?
C15 C14 H14A 105.0 . . ?
C13 C14 H14A 105.0 . . ?
C15 C14 H14B 105.0 . . ?
C13 C14 H14B 105.0 . . ?
H14A C14 H14B 105.8 . . ?
C14 C15 C16 132.1(9) . . ?
C14 C15 H15A 104.2 . . ?
C16 C15 H15A 104.2 . . ?
C14 C15 H15B 104.2 . . ?
C16 C15 H15B 104.2 . . ?
H15A C15 H15B 105.5 . . ?
C15 C16 H16A 109.5 . . ?
C15 C16 H16B 109.5 . . ?
H16A C16 H16B 109.5 . . ?
C15 C16 H16C 109.5 . . ?
H16A C16 H16C 109.5 . . ?
H16B C16 H16C 109.5 . . ?

loop_
_geom_bond_atom_site_label_1
_geom_bond_atom_site_label_2
_geom_bond_distance
_geom_bond_site_symmetry_2
_geom_bond_publ_flag
N1 C18 1.44(2) . ?
N1 C19 1.478(19) . ?
N1 C17 1.485(8) . ?
N1 C20 1.490(10) . ?
O1 C1 1.375(10) . ?
O1 C22 1.414(9) . ?
O2 C21 1.417(9) . ?
O2 H2 0.8200 . ?
C20 C21 1.472(16) . ?
C20 H20A 0.9700 . ?
C20 H20B 0.9700 . ?
C21 C22 1.537(14) . ?
C21 H21A 0.9800 . ?
C22 H22A 0.9700 . ?
C22 H22B 0.9700 . ?
C17 H17A 0.9600 . ?
C17 H17B 0.9600 . ?
C17 H17C 0.9600 . ?
C18 H18A 0.9600 . ?
C18 H18B 0.9600 . ?
C18 H18C 0.9600 . ?
C19 H19A 0.9600 . ?
C19 H19B 0.9600 . ?
C19 H19C 0.9600 . ?
C1 C2 1.464(11) . ?
C1 H1A 0.9700 . ?
C1 H1B 0.9700 . ?
C2 C3 1.431(12) . ?
C2 H2A 0.9700 . ?
C2 H2B 0.9700 . ?
C3 C4 1.467(12) . ?
C3 H3A 0.9700 . ?
C3 H3B 0.9700 . ?
C4 C5 1.463(12) . ?
C4 H4A 0.9700 . ?
C4 H4B 0.9700 . ?
C5 C6 1.454(11) . ?
C5 H5A 0.9700 . ?
C5 H5B 0.9700 . ?
C6 C7 1.429(10) . ?
C6 H6A 0.9700 . ?
C6 H6B 0.9700 . ?
C7 C8 1.464(11) . ?
C7 H7A 0.9700 . ?
C7 H7B 0.9700 . ?
C8 C9 1.442(10) . ?
C8 H8A 0.9700 . ?
C8 H8B 0.9700 . ?
C9 C10 1.455(11) . ?
C9 H9A 0.9700 . ?
C9 H9B 0.9700 . ?
C10 C11 1.416(11) . ?
C10 H10A 0.9700 . ?
C10 H10B 0.9700 . ?
C11 C12 1.449(12) . ?
C11 H11A 0.9700 . ?
C11 H11B 0.9700 . ?
C12 C13 1.419(11) . ?
C12 H12A 0.9700 . ?
C12 H12B 0.9700 . ?
C13 C14 1.407(12) . ?
C13 H13A 0.9700 . ?
C13 H13B 0.9700 . ?
C14 C15 1.371(10) . ?
C14 H14A 0.9700 . ?
C14 H14B 0.9700 . ?
C15 C16 1.380(10) . ?
C15 H15A 0.9700 . ?
C15 H15B 0.9700 . ?
C16 H16A 0.9600 . ?
C16 H16B 0.9600 . ?
C16 H16C 0.9600 . ?

loop_
_geom_torsion_atom_site_label_1
_geom_torsion_atom_site_label_2
_geom_torsion_atom_site_label_3
_geom_torsion_atom_site_label_4
_geom_torsion
_geom_torsion_site_symmetry_1
_geom_torsion_site_symmetry_2
_geom_torsion_site_symmetry_3
_geom_torsion_site_symmetry_4
_geom_torsion_publ_flag
C18 N1 C20 C21 -51.2(14) . . . . ?
C19 N1 C20 C21 -169.1(11) . . . . ?
C17 N1 C20 C21 65.2(18) . . . . ?
N1 C20 C21 O2 -65.7(12) . . . . ?
N1 C20 C21 C22 177.2(9) . . . . ?
C1 O1 C22 C21 -142.9(16) . . . . ?
O2 C21 C22 O1 175.7(14) . . . . ?
C20 C21 C22 O1 -65(2) . . . . ?
C22 O1 C1 C2 -176(2) . . . . ?
O1 C1 C2 C3 -174.6(18) . . . . ?
C1 C2 C3 C4 -173.8(19) . . . . ?
C2 C3 C4 C5 -178.4(17) . . . . ?
C3 C4 C5 C6 179.5(17) . . . . ?
C4 C5 C6 C7 178.9(15) . . . . ?
C5 C6 C7 C8 -178.7(17) . . . . ?
C6 C7 C8 C9 -179.9(15) . . . . ?
C7 C8 C9 C10 -179.9(16) . . . . ?
C8 C9 C10 C11 179.8(17) . . . . ?
C9 C10 C11 C12 179.3(18) . . . . ?
C10 C11 C12 C13 179(2) . . . . ?
C11 C12 C13 C14 177(2) . . . . ?
C12 C13 C14 C15 171(3) . . . . ?
C13 C14 C15 C16 155(3) . . . . ?

loop_
_cod_related_entry_id
_cod_related_entry_database
_cod_related_entry_code
1 ChemSpider 30653778
